data_7233223
loop_
_publ_author_name
'Glinton, Kwame'
'Latifi, Reza'
'Cockrell, David S.'
'Bardeaux, Matthew'
'Nguyen, Bachkhoa'
'Tahsini, Laleh'

_publ_section_title
;
 Synthesis, characterization, and photoluminescent studies of
 three-coordinate Cu(i)--NHC complexes bearing unsymmetrically-substituted
 dipyridylamine ligands
;
_journal_issue 39
_journal_name_full 'RSC Advances'
_journal_page_first 22417
_journal_paper_doi 10.1039/C9RA04886C
_journal_volume 9
_journal_year 2019
_chemical_formula_moiety 'C39 H49 Cu N5, F6 P'
_chemical_formula_sum 'C39 H49 Cu F6 N5 P'
_chemical_formula_weight 796.34
_space_group_crystal_system monoclinic
_space_group_IT_number 14
_space_group_name_Hall '-P 2ybc'
_space_group_name_H-M_alt 'P 1 21/c 1'
_symmetry_space_group_name_Hall '-P 2ybc'
_symmetry_space_group_name_H-M 'P 1 21/c 1'
_atom_sites_solution_hydrogens geom
_atom_sites_solution_primary direct
_audit_creation_date 2017-06-16
_audit_creation_method
;
Olex2 1.2
(compiled 2017.01.04 svn.r3372 for OlexSys, GUI svn.r5292)
;
_audit_update_record
;
2017-06-19 deposited with the CCDC.    2019-07-15 downloaded from the CCDC.
;
_cell_angle_alpha 90
_cell_angle_beta 99.180(2)
_cell_angle_gamma 90
_cell_formula_units_Z 8
_cell_length_a 9.6743(14)
_cell_length_b 40.711(6)
_cell_length_c 20.576(3)
_cell_measurement_reflns_used 9862
_cell_measurement_temperature 100
_cell_measurement_theta_max 29.44
_cell_measurement_theta_min 2.19
_cell_volume 8000(2)
_computing_cell_refinement 'Bruker SAINT'
_computing_data_collection 'Bruker APEX2'
_computing_data_reduction 'Bruker SAINT'
_computing_molecular_graphics 'Bruker SHELXTL'
_computing_publication_material 'Bruker SHELXTL'
_computing_structure_refinement 'SHELXL-2014 (Sheldrick 2014)'
_computing_structure_solution 'SHELXS-97 (Sheldrick 2008)'
_diffrn_ambient_temperature 100
_diffrn_measured_fraction_theta_full 1.000
_diffrn_measured_fraction_theta_max 1.000
_diffrn_measurement_device_type 'Bruker APEX-II CCD'
_diffrn_measurement_method '\f and \w scans'
_diffrn_radiation_type MoK\a
_diffrn_radiation_wavelength 0.71073
_diffrn_reflns_av_R_equivalents 0.0377
_diffrn_reflns_av_unetI/netI 0.0270
_diffrn_reflns_Laue_measured_fraction_full 1.000
_diffrn_reflns_Laue_measured_fraction_max 1.000
_diffrn_reflns_limit_h_max 13
_diffrn_reflns_limit_h_min -13
_diffrn_reflns_limit_k_max 55
_diffrn_reflns_limit_k_min -55
_diffrn_reflns_limit_l_max 27
_diffrn_reflns_limit_l_min -27
_diffrn_reflns_number 131738
_diffrn_reflns_point_group_measured_fraction_full 1.000
_diffrn_reflns_point_group_measured_fraction_max 1.000
_diffrn_reflns_theta_full 25.242
_diffrn_reflns_theta_max 28.700
_diffrn_reflns_theta_min 1.000
_diffrn_standards_number 0
_exptl_absorpt_coefficient_mu 0.648
_exptl_absorpt_correction_T_max 0.7459
_exptl_absorpt_correction_T_min 0.6430
_exptl_absorpt_correction_type multi-scan
_exptl_absorpt_process_details
;
SADABS-2016/2 (Bruker,2016/2) was used for absorption correction.
wR2(int) was 0.0833 before and 0.0508 after correction.
The Ratio of minimum to maximum transmission is 0.8620.
The \l/2 correction factor is Not present.
;
_exptl_crystal_colour 'clear orangish yellow'
_exptl_crystal_colour_lustre clear
_exptl_crystal_colour_modifier orangish
_exptl_crystal_colour_primary yellow
_exptl_crystal_density_diffrn 1.322
_exptl_crystal_description block
_exptl_crystal_F_000 3328
_exptl_crystal_size_max 0.192
_exptl_crystal_size_mid 0.187
_exptl_crystal_size_min 0.135
_refine_diff_density_max 0.663
_refine_diff_density_min -0.577
_refine_diff_density_rms 0.064
_refine_ls_extinction_method none
_refine_ls_goodness_of_fit_ref 1.084
_refine_ls_hydrogen_treatment constr
_refine_ls_matrix_type full
_refine_ls_number_parameters 957
_refine_ls_number_reflns 20652
_refine_ls_number_restraints 0
_refine_ls_restrained_S_all 1.084
_refine_ls_R_factor_all 0.0515
_refine_ls_R_factor_gt 0.0436
_refine_ls_shift/su_max 0.002
_refine_ls_shift/su_mean 0.000
_refine_ls_structure_factor_coef Fsqd
_refine_ls_weighting_details 'w=1/[\s^2^(Fo^2^)+(0.0267P)^2^+10.5732P] where P=(Fo^2^+2Fc^2^)/3'
_refine_ls_weighting_scheme calc
_refine_ls_wR_factor_gt 0.0941
_refine_ls_wR_factor_ref 0.0974
_reflns_Friedel_coverage 0.000
_reflns_number_gt 18119
_reflns_number_total 20652
_reflns_threshold_expression 'I > 2\s(I)'
_cod_data_source_file c9ra04886c2.cif
_cod_data_source_block mb_ii_49_r74_fi_abs
_cod_database_code 7233223
_shelx_shelxl_version_number 2014/7
_shelx_space_group_comment
;
The symmetry employed for this shelxl refinement is uniquely defined
by the following loop, which should always be used as a source of
symmetry information in preference to the above space-group names.
They are only intended as comments.
;
_olex2_refinement_description
;
1. Fixed Uiso
 At 1.2 times of:
  All C(H) groups, All N(H) groups
 At 1.5 times of:
  All C(H,H,H) groups
2.a Ternary CH refined with riding coordinates:
 C22(H22), C64(H64), C25(H25), C13(H13), C61(H61), C49(H49), C52(H52), C10(H10)
2.b Aromatic/amide H refined with riding coordinates:
 N3(H3), N8(H8A), C42(H42), C19(H19), C3(H3A), C35(H35), C18(H18), C7(H7),
 C59(H59), C74(H74), C20(H20), C30(H30), C6(H6), C58(H58), C38(H38), C77(H77),
 C45(H45), C46(H46), C47(H47), C70(H70), C76(H76), C41(H41), C2(H2), C32(H32),
 C57(H57), C71(H71), C31(H31), C69(H69), C37(H37), C8(H8)
2.c Idealised Me refined as rotating group:
 C27(H27A,H27B,H27C), C23(H23A,H23B,H23C), C72(H72A,H72B,H72C), C65(H65A,H65B,
 H65C), C39(H39A,H39B,H39C), C26(H26A,H26B,H26C), C24(H24A,H24B,H24C), C50(H50A,
 H50B,H50C), C78(H78A,H78B,H78C), C15(H15A,H15B,H15C), C12(H12A,H12B,H12C),
 C14(H14A,H14B,H14C), C66(H66A,H66B,H66C), C63(H63A,H63B,H63C), C62(H62A,H62B,
 H62C), C51(H51A,H51B,H51C), C54(H54A,H54B,H54C), C53(H53A,H53B,H53C), C11(H11A,
 H11B,H11C), C33(H33A,H33B,H33C)
;
_olex2_submission_special_instructions 'No special instructions were received'

loop_
_space_group_symop_operation_xyz
'x, y, z'
'-x, y+1/2, -z+1/2'
'-x, -y, -z'
'x, -y-1/2, z-1/2'

loop_
_atom_site_label
_atom_site_type_symbol
_atom_site_fract_x
_atom_site_fract_y
_atom_site_fract_z
_atom_site_U_iso_or_equiv
_atom_site_adp_type
_atom_site_occupancy
_atom_site_site_symmetry_order
_atom_site_calc_flag
_atom_site_refinement_flags_posn
Cu1 Cu 0.13543(2) 0.35986(2) 0.41414(2) 0.01432(5) Uani 1 1 d .
Cu2 Cu 1.04851(2) 0.38231(2) 0.93608(2) 0.01639(5) Uani 1 1 d .
P1 P 0.60215(5) 0.26137(2) 0.66299(2) 0.01781(10) Uani 1 1 d .
P2 P 1.57909(5) 0.47240(2) 1.19322(3) 0.02098(10) Uani 1 1 d .
F9 F 1.74149(13) 0.46652(3) 1.18988(6) 0.0293(3) Uani 1 1 d .
F11 F 1.57953(14) 0.44090(3) 1.23979(7) 0.0336(3) Uani 1 1 d .
F6 F 0.53943(14) 0.26844(4) 0.58698(6) 0.0321(3) Uani 1 1 d .
F12 F 1.57804(14) 0.50340(3) 1.14614(7) 0.0333(3) Uani 1 1 d .
F5 F 0.66331(14) 0.25451(4) 0.73861(6) 0.0318(3) Uani 1 1 d .
F10 F 1.41569(13) 0.47738(4) 1.19539(7) 0.0355(3) Uani 1 1 d .
F8 F 1.61999(15) 0.49510(4) 1.25658(7) 0.0349(3) Uani 1 1 d .
F7 F 1.53948(15) 0.44913(3) 1.12930(7) 0.0353(3) Uani 1 1 d .
F4 F 0.45748(14) 0.24420(3) 0.67183(6) 0.0337(3) Uani 1 1 d .
F2 F 0.54027(18) 0.29543(3) 0.68290(8) 0.0439(4) Uani 1 1 d .
F1 F 0.66057(19) 0.22714(4) 0.64283(7) 0.0516(5) Uani 1 1 d .
F3 F 0.74327(16) 0.27912(5) 0.65396(8) 0.0583(5) Uani 1 1 d .
N4 N -0.04744(15) 0.40496(4) 0.33402(7) 0.0122(3) Uani 1 1 d .
N10 N 0.85905(16) 0.33596(4) 0.85316(7) 0.0136(3) Uani 1 1 d .
N5 N 0.05633(16) 0.43070(4) 0.41822(7) 0.0128(3) Uani 1 1 d .
N9 N 0.91488(16) 0.37671(4) 0.79789(7) 0.0154(3) Uani 1 1 d .
N1 N 0.24671(16) 0.32464(4) 0.37664(8) 0.0166(3) Uani 1 1 d .
N6 N 1.12340(18) 0.42753(4) 0.96120(8) 0.0193(3) Uani 1 1 d .
N2 N 0.11632(17) 0.32951(4) 0.49095(8) 0.0168(3) Uani 1 1 d .
N3 N 0.32722(17) 0.30169(4) 0.48055(8) 0.0182(3) Uani 1 1 d .
H3 H 0.4069 0.2965 0.5054 0.022 Uiso 1 1 calc R
N7 N 1.16451(19) 0.36324(4) 1.01924(8) 0.0222(3) Uani 1 1 d .
N8 N 1.30841(18) 0.40956(4) 1.04412(8) 0.0204(3) Uani 1 1 d .
H8A H 1.3886 0.4161 1.0668 0.024 Uiso 1 1 calc R
C1 C 0.05279(18) 0.40086(4) 0.38811(8) 0.0118(3) Uani 1 1 d .
C42 C 0.7962(2) 0.33064(5) 0.78852(9) 0.0181(4) Uani 1 1 d .
H42 H 0.7393 0.3125 0.7722 0.022 Uiso 1 1 calc R
C29 C 0.42057(19) 0.28134(5) 0.38649(9) 0.0168(3) Uani 1 1 d .
C40 C 0.93396(19) 0.36449(4) 0.86031(8) 0.0140(3) Uani 1 1 d .
C34 C 0.21470(19) 0.30735(4) 0.51379(9) 0.0151(3) Uani 1 1 d .
C22 C 0.0852(2) 0.41389(5) 0.21873(10) 0.0206(4) Uani 1 1 d .
H22 H 0.0715 0.4306 0.2527 0.025 Uiso 1 1 calc R
C19 C -0.1120(2) 0.33309(5) 0.18649(10) 0.0234(4) Uani 1 1 d .
H19 H -0.1231 0.3163 0.1539 0.028 Uiso 1 1 calc R
C60 C 0.7666(2) 0.31932(5) 0.95203(9) 0.0180(4) Uani 1 1 d .
C44 C 0.8689(2) 0.43405(5) 0.76949(9) 0.0203(4) Uani 1 1 d .
C3 C -0.10688(19) 0.43599(4) 0.33156(9) 0.0152(3) Uani 1 1 d .
H3A H -0.1794 0.4441 0.2989 0.018 Uiso 1 1 calc R
C35 C 0.2109(2) 0.28945(5) 0.57170(9) 0.0186(4) Uani 1 1 d .
H35 H 0.2841 0.2745 0.5872 0.022 Uiso 1 1 calc R
C9 C 0.2885(2) 0.44855(5) 0.47283(9) 0.0179(4) Uani 1 1 d .
C64 C 1.0347(2) 0.27890(5) 0.85721(10) 0.0214(4) Uani 1 1 d .
H64 H 1.0075 0.2946 0.8200 0.026 Uiso 1 1 calc R
C18 C -0.0301(2) 0.36031(5) 0.17898(9) 0.0211(4) Uani 1 1 d .
H18 H 0.0127 0.3623 0.1407 0.025 Uiso 1 1 calc R
C7 C 0.3130(2) 0.46756(5) 0.58593(10) 0.0248(4) Uani 1 1 d .
H7 H 0.3686 0.4776 0.6228 0.030 Uiso 1 1 calc R
C59 C 0.7691(2) 0.29685(5) 1.00340(9) 0.0216(4) Uani 1 1 d .
H59 H 0.7134 0.3008 1.0367 0.026 Uiso 1 1 calc R
C48 C 1.1087(2) 0.41223(5) 0.77932(9) 0.0212(4) Uani 1 1 d .
C67 C 1.2803(2) 0.37687(5) 1.05279(9) 0.0191(4) Uani 1 1 d .
C74 C 1.2858(2) 0.46653(5) 1.01828(10) 0.0223(4) Uani 1 1 d .
H74 H 1.3648 0.4705 1.0511 0.027 Uiso 1 1 calc R
C20 C -0.1779(2) 0.33017(5) 0.24112(10) 0.0210(4) Uani 1 1 d .
H20 H -0.2353 0.3116 0.2452 0.025 Uiso 1 1 calc R
C56 C 0.93729(19) 0.28464(4) 0.90720(9) 0.0162(3) Uani 1 1 d .
C5 C 0.0909(2) 0.44456(4) 0.53475(9) 0.0163(3) Uani 1 1 d .
C30 C 0.4120(2) 0.28134(5) 0.31895(10) 0.0205(4) Uani 1 1 d .
H30 H 0.4706 0.2671 0.2989 0.025 Uiso 1 1 calc R
C6 C 0.1767(2) 0.45833(5) 0.58923(9) 0.0211(4) Uani 1 1 d .
H6 H 0.1406 0.4614 0.6291 0.025 Uiso 1 1 calc R
C36 C 0.1013(2) 0.29355(5) 0.60615(9) 0.0199(4) Uani 1 1 d .
C43 C 0.9655(2) 0.40855(5) 0.78125(9) 0.0177(4) Uani 1 1 d .
C58 C 0.8511(2) 0.26889(5) 1.00681(9) 0.0218(4) Uani 1 1 d .
H58 H 0.8508 0.2539 1.0421 0.026 Uiso 1 1 calc R
C25 C -0.2425(2) 0.35190(5) 0.34758(10) 0.0201(4) Uani 1 1 d .
H25 H -0.2003 0.3679 0.3819 0.024 Uiso 1 1 calc R
C13 C 0.3497(2) 0.44328(5) 0.40992(9) 0.0193(4) Uani 1 1 d .
H13 H 0.3063 0.4230 0.3883 0.023 Uiso 1 1 calc R
C38 C 0.0079(2) 0.33283(5) 0.52462(9) 0.0203(4) Uani 1 1 d .
H38 H -0.0640 0.3480 0.5083 0.024 Uiso 1 1 calc R
C68 C 1.3798(2) 0.35869(5) 1.09802(9) 0.0204(4) Uani 1 1 d .
C77 C 1.0608(2) 0.45330(5) 0.92676(10) 0.0256(4) Uani 1 1 d .
H77 H 0.9812 0.4490 0.8945 0.031 Uiso 1 1 calc R
C45 C 0.9217(3) 0.46498(5) 0.75627(10) 0.0266(5) Uani 1 1 d .
H45 H 0.8592 0.4830 0.7476 0.032 Uiso 1 1 calc R
C27 C -0.2334(2) 0.31766(5) 0.37882(11) 0.0264(4) Uani 1 1 d .
H27A H -0.2808 0.3178 0.4175 0.040 Uiso 1 1 calc GR
H27B H -0.1349 0.3116 0.3922 0.040 Uiso 1 1 calc GR
H27C H -0.2787 0.3016 0.3467 0.040 Uiso 1 1 calc GR
C23 C 0.2393(2) 0.40337(5) 0.23164(11) 0.0253(4) Uani 1 1 d .
H23A H 0.2540 0.3855 0.2016 0.038 Uiso 1 1 calc GR
H23B H 0.2638 0.3958 0.2773 0.038 Uiso 1 1 calc GR
H23C H 0.2986 0.4221 0.2243 0.038 Uiso 1 1 calc GR
C46 C 1.0620(3) 0.46963(5) 0.75562(10) 0.0298(5) Uani 1 1 d .
H46 H 1.0956 0.4909 0.7472 0.036 Uiso 1 1 calc R
C61 C 0.6748(2) 0.34971(5) 0.94838(10) 0.0238(4) Uani 1 1 d .
H61 H 0.6749 0.3602 0.9044 0.029 Uiso 1 1 calc R
C47 C 1.1548(2) 0.44374(6) 0.76703(10) 0.0280(5) Uani 1 1 d .
H47 H 1.2516 0.4474 0.7665 0.034 Uiso 1 1 calc R
C72 C 1.5103(2) 0.37430(6) 1.13345(11) 0.0291(5) Uani 1 1 d .
H72A H 1.5602 0.3852 1.1016 0.044 Uiso 1 1 calc GR
H72B H 1.5706 0.3574 1.1571 0.044 Uiso 1 1 calc GR
H72C H 1.4858 0.3905 1.1649 0.044 Uiso 1 1 calc GR
C65 C 1.0212(2) 0.24422(5) 0.82900(11) 0.0270(4) Uani 1 1 d .
H65A H 1.0481 0.2283 0.8645 0.041 Uiso 1 1 calc GR
H65B H 1.0829 0.2418 0.7958 0.041 Uiso 1 1 calc GR
H65C H 0.9241 0.2403 0.8086 0.041 Uiso 1 1 calc GR
C39 C 0.0941(3) 0.27454(6) 0.66805(11) 0.0309(5) Uani 1 1 d .
H39A H 0.0227 0.2573 0.6590 0.046 Uiso 1 1 calc GR
H39B H 0.0696 0.2894 0.7019 0.046 Uiso 1 1 calc GR
H39C H 0.1853 0.2644 0.6837 0.046 Uiso 1 1 calc GR
C70 C 1.2269(3) 0.31216(5) 1.07537(11) 0.0341(5) Uani 1 1 d .
H70 H 1.2048 0.2899 1.0831 0.041 Uiso 1 1 calc R
C76 C 1.1045(3) 0.48518(5) 0.93536(10) 0.0276(5) Uani 1 1 d .
H76 H 1.0560 0.5022 0.9097 0.033 Uiso 1 1 calc R
C26 C -0.3952(2) 0.36194(6) 0.32475(12) 0.0303(5) Uani 1 1 d .
H26A H -0.4396 0.3462 0.2918 0.045 Uiso 1 1 calc GR
H26B H -0.3982 0.3840 0.3053 0.045 Uiso 1 1 calc GR
H26C H -0.4454 0.3620 0.3625 0.045 Uiso 1 1 calc GR
C24 C 0.0479(3) 0.43015(6) 0.15115(12) 0.0339(5) Uani 1 1 d .
H24A H 0.1085 0.4492 0.1487 0.051 Uiso 1 1 calc GR
H24B H -0.0502 0.4372 0.1447 0.051 Uiso 1 1 calc GR
H24C H 0.0614 0.4144 0.1168 0.051 Uiso 1 1 calc GR
C49 C 0.7151(2) 0.42982(6) 0.77464(10) 0.0253(4) Uani 1 1 d .
H49 H 0.6919 0.4059 0.7705 0.030 Uiso 1 1 calc R
C50 C 0.6885(3) 0.44154(6) 0.84221(12) 0.0334(5) Uani 1 1 d .
H50A H 0.7420 0.4279 0.8766 0.050 Uiso 1 1 calc GR
H50B H 0.5884 0.4397 0.8446 0.050 Uiso 1 1 calc GR
H50C H 0.7180 0.4645 0.8487 0.050 Uiso 1 1 calc GR
C78 C 1.2735(3) 0.52704(5) 0.99223(11) 0.0325(5) Uani 1 1 d .
H78A H 1.3573 0.5274 1.0260 0.049 Uiso 1 1 calc GR
H78B H 1.2006 0.5408 1.0064 0.049 Uiso 1 1 calc GR
H78C H 1.2969 0.5356 0.9508 0.049 Uiso 1 1 calc GR
C15 C 0.3136(3) 0.47175(6) 0.36182(11) 0.0308(5) Uani 1 1 d .
H15A H 0.2116 0.4741 0.3514 0.046 Uiso 1 1 calc GR
H15B H 0.3517 0.4673 0.3213 0.046 Uiso 1 1 calc GR
H15C H 0.3542 0.4921 0.3819 0.046 Uiso 1 1 calc GR
C12 C -0.0602(3) 0.41105(5) 0.59790(10) 0.0283(5) Uani 1 1 d .
H12A H 0.0039 0.3927 0.5946 0.042 Uiso 1 1 calc GR
H12B H -0.1554 0.4026 0.5969 0.042 Uiso 1 1 calc GR
H12C H -0.0307 0.4228 0.6394 0.042 Uiso 1 1 calc GR
C52 C 1.2087(2) 0.38333(6) 0.78820(11) 0.0300(5) Uani 1 1 d .
H52 H 1.1764 0.3680 0.8206 0.036 Uiso 1 1 calc R
C14 C 0.5093(2) 0.43835(6) 0.42187(12) 0.0333(5) Uani 1 1 d .
H14A H 0.5553 0.4587 0.4389 0.050 Uiso 1 1 calc GR
H14B H 0.5405 0.4325 0.3803 0.050 Uiso 1 1 calc GR
H14C H 0.5339 0.4207 0.4540 0.050 Uiso 1 1 calc GR
C66 C 1.1858(2) 0.28658(7) 0.88811(14) 0.0382(6) Uani 1 1 d .
H66A H 1.1922 0.3094 0.9033 0.057 Uiso 1 1 calc GR
H66B H 1.2476 0.2833 0.8553 0.057 Uiso 1 1 calc GR
H66C H 1.2144 0.2719 0.9256 0.057 Uiso 1 1 calc GR
C63 C 0.7349(3) 0.37448(6) 1.00141(12) 0.0352(5) Uani 1 1 d .
H63A H 0.7409 0.3643 1.0449 0.053 Uiso 1 1 calc GR
H63B H 0.6738 0.3938 0.9989 0.053 Uiso 1 1 calc GR
H63C H 0.8287 0.3812 0.9943 0.053 Uiso 1 1 calc GR
C62 C 0.5236(3) 0.34061(6) 0.95378(13) 0.0365(5) Uani 1 1 d .
H62A H 0.4867 0.3257 0.9178 0.055 Uiso 1 1 calc GR
H62B H 0.4663 0.3606 0.9509 0.055 Uiso 1 1 calc GR
H62C H 0.5211 0.3297 0.9961 0.055 Uiso 1 1 calc GR
C51 C 0.6211(3) 0.44811(9) 0.71941(14) 0.0546(9) Uani 1 1 d .
H51A H 0.6348 0.4718 0.7254 0.082 Uiso 1 1 calc GR
H51B H 0.5229 0.4426 0.7206 0.082 Uiso 1 1 calc GR
H51C H 0.6455 0.4416 0.6768 0.082 Uiso 1 1 calc GR
C54 C 1.2056(4) 0.36487(9) 0.72442(16) 0.0636(10) Uani 1 1 d .
H54A H 1.1094 0.3580 0.7077 0.095 Uiso 1 1 calc GR
H54B H 1.2657 0.3454 0.7321 0.095 Uiso 1 1 calc GR
H54C H 1.2397 0.3791 0.6921 0.095 Uiso 1 1 calc GR
C53 C 1.3602(3) 0.39293(10) 0.81485(18) 0.0621(9) Uani 1 1 d .
H53A H 1.3981 0.4061 0.7819 0.093 Uiso 1 1 calc GR
H53B H 1.4168 0.3730 0.8245 0.093 Uiso 1 1 calc GR
H53C H 1.3628 0.4058 0.8553 0.093 Uiso 1 1 calc GR
C73 C 1.2354(2) 0.43433(5) 1.00672(9) 0.0178(4) Uani 1 1 d .
C16 C -0.07478(18) 0.38073(4) 0.28234(8) 0.0136(3) Uani 1 1 d .
C28 C 0.33017(19) 0.30313(4) 0.41319(9) 0.0159(3) Uani 1 1 d .
C4 C 0.14891(19) 0.44072(4) 0.47706(8) 0.0148(3) Uani 1 1 d .
C10 C -0.0578(2) 0.43459(5) 0.53993(9) 0.0185(4) Uani 1 1 d .
H10 H -0.0977 0.4228 0.4985 0.022 Uiso 1 1 calc R
C55 C 0.85346(19) 0.31274(4) 0.90534(8) 0.0141(3) Uani 1 1 d .
C21 C -0.16155(19) 0.35406(5) 0.29034(9) 0.0162(3) Uani 1 1 d .
C41 C 0.8322(2) 0.35634(5) 0.75363(9) 0.0195(4) Uani 1 1 d .
H41 H 0.8061 0.3598 0.7077 0.023 Uiso 1 1 calc R
C17 C -0.00924(19) 0.38489(5) 0.22688(9) 0.0163(3) Uani 1 1 d .
C2 C -0.04170(19) 0.45222(4) 0.38434(9) 0.0162(3) Uani 1 1 d .
H2 H -0.0590 0.4742 0.3964 0.019 Uiso 1 1 calc R
C75 C 1.2210(2) 0.49227(5) 0.98217(9) 0.0229(4) Uani 1 1 d .
C32 C 0.2400(2) 0.32334(5) 0.31030(9) 0.0191(4) Uani 1 1 d .
H32 H 0.1783 0.3379 0.2838 0.023 Uiso 1 1 calc R
C57 C 0.9336(2) 0.26270(5) 0.95916(10) 0.0203(4) Uani 1 1 d .
H57 H 0.9885 0.2433 0.9618 0.024 Uiso 1 1 calc R
C71 C 1.1385(3) 0.33136(5) 1.03234(10) 0.0307(5) Uani 1 1 d .
H71 H 1.0543 0.3218 1.0105 0.037 Uiso 1 1 calc R
C31 C 0.3184(2) 0.30193(5) 0.27985(9) 0.0208(4) Uani 1 1 d .
H31 H 0.3091 0.3012 0.2332 0.025 Uiso 1 1 calc R
C11 C -0.1500(2) 0.46444(5) 0.54688(11) 0.0272(4) Uani 1 1 d .
H11A H -0.1135 0.4762 0.5876 0.041 Uiso 1 1 calc GR
H11B H -0.2460 0.4572 0.5484 0.041 Uiso 1 1 calc GR
H11C H -0.1495 0.4791 0.5091 0.041 Uiso 1 1 calc GR
C69 C 1.3493(3) 0.32633(5) 1.10705(10) 0.0290(5) Uani 1 1 d .
H69 H 1.4138 0.3133 1.1358 0.035 Uiso 1 1 calc R
C37 C -0.0045(2) 0.31570(5) 0.58080(10) 0.0226(4) Uani 1 1 d .
H37 H -0.0836 0.3188 0.6022 0.027 Uiso 1 1 calc R
C33 C 0.5191(2) 0.25907(5) 0.42956(10) 0.0228(4) Uani 1 1 d .
H33A H 0.4655 0.2441 0.4534 0.034 Uiso 1 1 calc GR
H33B H 0.5827 0.2722 0.4612 0.034 Uiso 1 1 calc GR
H33C H 0.5737 0.2463 0.4023 0.034 Uiso 1 1 calc GR
C8 C 0.3686(2) 0.46215(5) 0.52875(10) 0.0227(4) Uani 1 1 d .
H8 H 0.4634 0.4678 0.5276 0.027 Uiso 1 1 calc R

loop_
_atom_site_aniso_label
_atom_site_aniso_U_11
_atom_site_aniso_U_22
_atom_site_aniso_U_33
_atom_site_aniso_U_23
_atom_site_aniso_U_13
_atom_site_aniso_U_12
Cu1 0.01585(11) 0.01123(10) 0.01514(10) 0.00208(8) 0.00016(8) 0.00164(8)
Cu2 0.02156(12) 0.01474(11) 0.01218(10) -0.00079(8) 0.00062(8) -0.00374(9)
P1 0.0181(2) 0.0214(2) 0.0139(2) 0.00101(18) 0.00252(17) -0.00030(18)
P2 0.0174(2) 0.0232(3) 0.0206(2) 0.00339(19) -0.00226(18) -0.00312(19)
F9 0.0177(6) 0.0386(7) 0.0303(7) -0.0010(6) 0.0005(5) 0.0001(5)
F11 0.0308(7) 0.0328(7) 0.0335(7) 0.0148(6) -0.0063(6) -0.0059(6)
F6 0.0296(7) 0.0484(8) 0.0170(6) 0.0088(5) 0.0004(5) 0.0074(6)
F12 0.0334(7) 0.0301(7) 0.0369(7) 0.0132(6) 0.0070(6) 0.0003(6)
F5 0.0331(7) 0.0463(8) 0.0143(5) 0.0017(5) -0.0018(5) -0.0043(6)
F10 0.0184(6) 0.0428(8) 0.0450(8) 0.0119(6) 0.0039(6) -0.0001(6)
F8 0.0373(8) 0.0403(8) 0.0283(7) -0.0106(6) 0.0090(6) -0.0100(6)
F7 0.0360(7) 0.0360(8) 0.0293(7) -0.0049(6) -0.0091(6) -0.0060(6)
F4 0.0321(7) 0.0384(8) 0.0295(7) 0.0046(6) 0.0019(5) -0.0169(6)
F2 0.0601(10) 0.0212(7) 0.0484(9) -0.0103(6) 0.0029(7) 0.0055(7)
F1 0.0724(12) 0.0518(10) 0.0285(7) -0.0048(7) 0.0013(7) 0.0414(9)
F3 0.0266(8) 0.1041(15) 0.0430(9) 0.0274(9) 0.0016(7) -0.0250(9)
N4 0.0133(7) 0.0122(7) 0.0115(6) 0.0006(5) 0.0025(5) -0.0001(5)
N10 0.0166(7) 0.0120(7) 0.0123(7) 0.0006(5) 0.0028(6) -0.0015(6)
N5 0.0156(7) 0.0126(7) 0.0098(6) 0.0004(5) 0.0004(5) 0.0017(5)
N9 0.0187(7) 0.0143(7) 0.0131(7) 0.0015(6) 0.0017(6) -0.0031(6)
N1 0.0176(7) 0.0137(7) 0.0189(7) 0.0021(6) 0.0040(6) 0.0013(6)
N6 0.0265(9) 0.0147(8) 0.0156(7) 0.0001(6) -0.0002(6) -0.0031(6)
N2 0.0191(8) 0.0154(7) 0.0161(7) 0.0013(6) 0.0036(6) 0.0015(6)
N3 0.0157(7) 0.0222(8) 0.0168(7) 0.0028(6) 0.0030(6) 0.0046(6)
N7 0.0304(9) 0.0198(8) 0.0147(7) -0.0014(6) -0.0016(6) -0.0013(7)
N8 0.0194(8) 0.0213(8) 0.0187(8) 0.0011(6) -0.0018(6) 0.0000(6)
C1 0.0138(8) 0.0125(8) 0.0095(7) 0.0001(6) 0.0035(6) -0.0013(6)
C42 0.0195(9) 0.0188(9) 0.0152(8) -0.0023(7) 0.0008(7) -0.0037(7)
C29 0.0143(8) 0.0185(9) 0.0182(8) 0.0023(7) 0.0041(7) -0.0012(7)
C40 0.0169(8) 0.0119(8) 0.0137(8) 0.0007(6) 0.0036(6) -0.0006(6)
C34 0.0172(8) 0.0147(8) 0.0134(8) -0.0014(6) 0.0022(6) -0.0016(7)
C22 0.0274(10) 0.0167(9) 0.0203(9) 0.0018(7) 0.0118(8) -0.0007(7)
C19 0.0275(10) 0.0226(10) 0.0186(9) -0.0083(7) -0.0012(8) 0.0005(8)
C60 0.0212(9) 0.0157(9) 0.0180(8) -0.0015(7) 0.0057(7) -0.0019(7)
C44 0.0293(10) 0.0192(9) 0.0115(8) 0.0021(7) 0.0009(7) 0.0005(8)
C3 0.0168(8) 0.0136(8) 0.0148(8) 0.0024(6) 0.0014(6) 0.0031(7)
C35 0.0186(9) 0.0183(9) 0.0181(9) 0.0034(7) 0.0004(7) 0.0012(7)
C9 0.0193(9) 0.0180(9) 0.0157(8) 0.0004(7) 0.0011(7) 0.0028(7)
C64 0.0248(10) 0.0171(9) 0.0244(9) 0.0031(7) 0.0104(8) 0.0048(7)
C18 0.0259(10) 0.0256(10) 0.0122(8) -0.0015(7) 0.0039(7) 0.0032(8)
C7 0.0257(10) 0.0309(11) 0.0153(9) -0.0048(8) -0.0045(7) 0.0008(8)
C59 0.0271(10) 0.0225(10) 0.0168(9) 0.0015(7) 0.0088(7) -0.0042(8)
C48 0.0243(10) 0.0252(10) 0.0134(8) 0.0036(7) 0.0005(7) -0.0060(8)
C67 0.0240(10) 0.0193(9) 0.0142(8) -0.0009(7) 0.0035(7) 0.0029(7)
C74 0.0253(10) 0.0242(10) 0.0165(9) -0.0018(7) 0.0007(7) -0.0067(8)
C20 0.0212(9) 0.0182(9) 0.0222(9) -0.0027(7) -0.0008(7) -0.0047(7)
C56 0.0175(9) 0.0139(8) 0.0173(8) -0.0002(7) 0.0027(7) -0.0025(7)
C5 0.0211(9) 0.0142(8) 0.0134(8) 0.0005(6) 0.0023(7) 0.0026(7)
C30 0.0201(9) 0.0216(9) 0.0213(9) -0.0002(7) 0.0085(7) -0.0009(7)
C6 0.0283(10) 0.0225(10) 0.0123(8) -0.0012(7) 0.0025(7) 0.0022(8)
C36 0.0235(10) 0.0207(9) 0.0159(8) 0.0024(7) 0.0039(7) -0.0008(7)
C43 0.0262(10) 0.0162(9) 0.0103(8) 0.0023(6) 0.0016(7) -0.0051(7)
C58 0.0296(10) 0.0181(9) 0.0170(9) 0.0056(7) 0.0010(8) -0.0060(8)
C25 0.0203(9) 0.0201(9) 0.0213(9) -0.0001(7) 0.0073(7) -0.0057(7)
C13 0.0204(9) 0.0204(9) 0.0182(9) -0.0024(7) 0.0060(7) -0.0015(7)
C38 0.0216(9) 0.0195(9) 0.0204(9) 0.0019(7) 0.0049(7) 0.0038(7)
C68 0.0239(10) 0.0253(10) 0.0126(8) -0.0012(7) 0.0052(7) 0.0077(8)
C77 0.0336(11) 0.0202(10) 0.0192(9) 0.0005(7) -0.0072(8) -0.0002(8)
C45 0.0465(13) 0.0167(9) 0.0156(9) 0.0037(7) 0.0014(9) 0.0011(9)
C27 0.0286(11) 0.0245(10) 0.0267(10) 0.0058(8) 0.0065(8) -0.0030(8)
C23 0.0244(10) 0.0215(10) 0.0316(11) 0.0001(8) 0.0092(8) -0.0051(8)
C46 0.0504(14) 0.0217(10) 0.0166(9) 0.0033(8) 0.0030(9) -0.0160(10)
C61 0.0288(11) 0.0216(10) 0.0242(10) 0.0015(8) 0.0136(8) 0.0052(8)
C47 0.0314(11) 0.0334(12) 0.0185(9) 0.0052(8) 0.0018(8) -0.0150(9)
C72 0.0231(10) 0.0396(13) 0.0239(10) 0.0045(9) 0.0022(8) 0.0099(9)
C65 0.0331(11) 0.0241(10) 0.0253(10) -0.0039(8) 0.0089(9) 0.0030(9)
C39 0.0327(12) 0.0410(13) 0.0207(10) 0.0114(9) 0.0096(9) 0.0039(10)
C70 0.0607(16) 0.0175(10) 0.0222(10) 0.0030(8) 0.0011(10) 0.0016(10)
C76 0.0444(13) 0.0172(10) 0.0189(9) 0.0034(7) -0.0023(9) 0.0009(9)
C26 0.0256(11) 0.0274(11) 0.0409(13) 0.0079(9) 0.0141(9) 0.0033(9)
C24 0.0402(13) 0.0328(12) 0.0318(12) 0.0151(10) 0.0155(10) 0.0063(10)
C49 0.0263(10) 0.0274(11) 0.0217(10) 0.0060(8) 0.0020(8) 0.0056(8)
C50 0.0379(13) 0.0342(13) 0.0304(12) -0.0009(10) 0.0131(10) 0.0000(10)
C78 0.0522(15) 0.0208(10) 0.0244(10) -0.0003(8) 0.0055(10) -0.0116(10)
C15 0.0377(13) 0.0329(12) 0.0241(10) 0.0044(9) 0.0120(9) 0.0041(10)
C12 0.0393(13) 0.0254(11) 0.0211(10) 0.0017(8) 0.0078(9) -0.0085(9)
C52 0.0200(10) 0.0389(13) 0.0316(11) 0.0120(10) 0.0056(8) 0.0001(9)
C14 0.0249(11) 0.0400(13) 0.0364(12) -0.0045(10) 0.0095(9) 0.0031(10)
C66 0.0244(11) 0.0378(13) 0.0563(16) -0.0143(12) 0.0181(11) -0.0058(10)
C63 0.0510(15) 0.0235(11) 0.0349(12) -0.0065(9) 0.0186(11) 0.0028(10)
C62 0.0327(12) 0.0352(13) 0.0463(14) 0.0023(11) 0.0208(11) 0.0082(10)
C51 0.0325(14) 0.088(2) 0.0435(15) 0.0354(16) 0.0057(12) 0.0210(15)
C54 0.061(2) 0.073(2) 0.0522(18) -0.0165(16) -0.0066(15) 0.0388(18)
C53 0.0321(15) 0.080(2) 0.067(2) 0.0130(18) -0.0127(14) -0.0007(15)
C73 0.0218(9) 0.0193(9) 0.0129(8) -0.0003(7) 0.0044(7) -0.0022(7)
C16 0.0141(8) 0.0130(8) 0.0129(8) -0.0011(6) -0.0001(6) 0.0014(6)
C28 0.0158(8) 0.0151(8) 0.0168(8) 0.0018(7) 0.0029(7) -0.0018(7)
C4 0.0187(9) 0.0127(8) 0.0118(8) -0.0005(6) -0.0010(6) 0.0011(6)
C10 0.0230(9) 0.0194(9) 0.0139(8) -0.0024(7) 0.0053(7) -0.0028(7)
C55 0.0172(8) 0.0124(8) 0.0129(8) 0.0001(6) 0.0027(6) -0.0038(6)
C21 0.0165(8) 0.0164(9) 0.0153(8) -0.0001(7) 0.0011(7) -0.0011(7)
C41 0.0222(9) 0.0215(10) 0.0141(8) -0.0014(7) 0.0003(7) -0.0032(7)
C17 0.0180(9) 0.0160(9) 0.0148(8) 0.0014(7) 0.0023(7) 0.0027(7)
C2 0.0196(9) 0.0125(8) 0.0162(8) 0.0019(6) 0.0015(7) 0.0045(7)
C75 0.0358(11) 0.0181(9) 0.0154(8) -0.0011(7) 0.0062(8) -0.0054(8)
C32 0.0219(9) 0.0182(9) 0.0170(9) 0.0039(7) 0.0026(7) 0.0000(7)
C57 0.0231(9) 0.0139(9) 0.0232(9) 0.0015(7) 0.0021(7) -0.0013(7)
C71 0.0490(14) 0.0217(10) 0.0192(10) 0.0001(8) -0.0018(9) -0.0027(10)
C31 0.0252(10) 0.0224(10) 0.0156(8) 0.0024(7) 0.0057(7) -0.0009(8)
C11 0.0232(10) 0.0276(11) 0.0317(11) -0.0024(9) 0.0069(8) 0.0032(8)
C69 0.0444(13) 0.0248(11) 0.0185(9) 0.0028(8) 0.0068(9) 0.0131(9)
C37 0.0220(10) 0.0259(10) 0.0218(9) 0.0026(8) 0.0089(8) 0.0020(8)
C33 0.0218(10) 0.0225(10) 0.0250(10) 0.0032(8) 0.0063(8) 0.0068(8)
C8 0.0174(9) 0.0304(11) 0.0191(9) -0.0026(8) -0.0008(7) -0.0008(8)

loop_
_atom_type_symbol
_atom_type_description
_atom_type_scat_dispersion_real
_atom_type_scat_dispersion_imag
_atom_type_scat_source
C C 0.0033 0.0016 'International Tables Vol C Tables 4.2.6.8 and 6.1.1.4'
H H 0.0000 0.0000 'International Tables Vol C Tables 4.2.6.8 and 6.1.1.4'
Cu Cu 0.3201 1.2651 'International Tables Vol C Tables 4.2.6.8 and 6.1.1.4'
F F 0.0171 0.0103 'International Tables Vol C Tables 4.2.6.8 and 6.1.1.4'
N N 0.0061 0.0033 'International Tables Vol C Tables 4.2.6.8 and 6.1.1.4'
P P 0.1023 0.0942 'International Tables Vol C Tables 4.2.6.8 and 6.1.1.4'

loop_
_geom_angle_atom_site_label_1
_geom_angle_atom_site_label_2
_geom_angle_atom_site_label_3
_geom_angle
N1 Cu1 N2 89.18(6)
C1 Cu1 N1 138.24(7)
C1 Cu1 N2 131.94(7)
N6 Cu2 N7 90.30(7)
C40 Cu2 N6 134.08(7)
C40 Cu2 N7 135.24(7)
F5 P1 F6 179.52(9)
F5 P1 F4 90.44(7)
F4 P1 F6 89.29(7)
F2 P1 F6 89.73(8)
F2 P1 F5 89.86(8)
F2 P1 F4 88.82(9)
F1 P1 F6 89.88(8)
F1 P1 F5 90.52(8)
F1 P1 F4 90.04(10)
F1 P1 F2 178.80(10)
F3 P1 F6 90.16(8)
F3 P1 F5 90.10(8)
F3 P1 F4 178.66(10)
F3 P1 F2 89.95(11)
F3 P1 F1 91.18(11)
F9 P2 F10 178.43(9)
F9 P2 F7 89.10(8)
F11 P2 F9 89.83(7)
F11 P2 F10 89.60(8)
F11 P2 F7 89.72(8)
F12 P2 F9 90.20(7)
F12 P2 F11 179.25(8)
F12 P2 F10 90.35(8)
F12 P2 F8 90.85(8)
F12 P2 F7 89.54(8)
F10 P2 F7 89.43(8)
F8 P2 F9 90.26(7)
F8 P2 F11 89.90(8)
F8 P2 F10 91.21(8)
F8 P2 F7 179.26(9)
C1 N4 C3 112.19(14)
C1 N4 C16 122.69(14)
C3 N4 C16 124.75(15)
C42 N10 C55 123.35(15)
C40 N10 C42 112.34(15)
C40 N10 C55 124.17(15)
C1 N5 C4 126.88(15)
C1 N5 C2 111.56(14)
C2 N5 C4 121.55(15)
C40 N9 C43 123.41(15)
C40 N9 C41 112.20(15)
C41 N9 C43 124.20(15)
C28 N1 Cu1 124.11(13)
C28 N1 C32 117.86(16)
C32 N1 Cu1 118.00(13)
C77 N6 Cu2 117.46(13)
C73 N6 Cu2 125.73(13)
C73 N6 C77 116.69(17)
C34 N2 Cu1 122.19(13)
C34 N2 C38 116.91(16)
C38 N2 Cu1 120.69(13)
C34 N3 H3 115.7
C28 N3 H3 115.7
C28 N3 C34 128.55(16)
C67 N7 Cu2 125.22(14)
C67 N7 C71 117.40(18)
C71 N7 Cu2 115.80(14)
C67 N8 H8A 113.6
C67 N8 C73 132.81(17)
C73 N8 H8A 113.6
N4 C1 Cu1 123.50(12)
N5 C1 Cu1 132.84(13)
N5 C1 N4 103.01(14)
N10 C42 H42 126.9
C41 C42 N10 106.18(16)
C41 C42 H42 126.9
C30 C29 C28 116.69(17)
C30 C29 C33 121.75(17)
C28 C29 C33 121.56(17)
N10 C40 Cu2 129.91(13)
N9 C40 Cu2 127.29(13)
N9 C40 N10 102.67(15)
N2 C34 N3 120.36(16)
N2 C34 C35 122.30(17)
N3 C34 C35 117.33(17)
C23 C22 H22 107.6
C24 C22 H22 107.6
C24 C22 C23 111.09(17)
C17 C22 H22 107.6
C17 C22 C23 110.45(16)
C17 C22 C24 112.20(18)
C18 C19 H19 119.8
C20 C19 H19 119.8
C20 C19 C18 120.37(18)
C59 C60 C61 120.76(17)
C59 C60 C55 117.06(18)
C55 C60 C61 122.17(17)
C43 C44 C45 116.6(2)
C43 C44 C49 122.81(18)
C45 C44 C49 120.45(19)
N4 C3 H3A 126.8
C2 C3 N4 106.33(15)
C2 C3 H3A 126.8
C34 C35 H35 120.0
C36 C35 C34 120.07(18)
C36 C35 H35 120.0
C4 C9 C13 121.94(16)
C8 C9 C13 121.15(18)
C8 C9 C4 116.89(17)
C56 C64 H64 107.7
C56 C64 C65 112.08(17)
C56 C64 C66 109.98(17)
C65 C64 H64 107.7
C65 C64 C66 111.43(18)
C66 C64 H64 107.7
C19 C18 H18 119.5
C19 C18 C17 121.01(18)
C17 C18 H18 119.5
C6 C7 H7 120.0
C6 C7 C8 120.02(18)
C8 C7 H7 120.0
C60 C59 H59 119.4
C58 C59 C60 121.23(18)
C58 C59 H59 119.4
C43 C48 C52 121.92(18)
C47 C48 C43 116.7(2)
C47 C48 C52 121.3(2)
N7 C67 N8 120.05(17)
N7 C67 C68 122.74(18)
N8 C67 C68 117.21(18)
C73 C74 H74 119.9
C75 C74 H74 119.9
C75 C74 C73 120.18(18)
C19 C20 H20 119.4
C19 C20 C21 121.10(18)
C21 C20 H20 119.4
C55 C56 C64 121.77(16)
C57 C56 C64 120.89(17)
C57 C56 C55 117.25(17)
C6 C5 C10 119.91(16)
C4 C5 C6 117.20(18)
C4 C5 C10 122.90(16)
C29 C30 H30 119.6
C29 C30 C31 120.79(18)
C31 C30 H30 119.6
C7 C6 C5 121.11(18)
C7 C6 H6 119.4
C5 C6 H6 119.4
C35 C36 C39 121.20(18)
C35 C36 C37 117.62(17)
C37 C36 C39 121.18(18)
C44 C43 N9 117.80(17)
C44 C43 C48 123.72(18)
C48 C43 N9 118.46(17)
C59 C58 H58 119.8
C57 C58 C59 120.37(18)
C57 C58 H58 119.8
C27 C25 H25 107.9
C27 C25 C26 111.05(17)
C26 C25 H25 107.9
C21 C25 H25 107.9
C21 C25 C27 112.10(17)
C21 C25 C26 109.76(17)
C9 C13 H13 107.6
C9 C13 C15 111.37(16)
C9 C13 C14 113.52(17)
C15 C13 H13 107.6
C15 C13 C14 108.84(18)
C14 C13 H13 107.6
N2 C38 H38 118.0
N2 C38 C37 124.10(18)
C37 C38 H38 118.0
C67 C68 C72 121.65(19)
C69 C68 C67 116.60(19)
C69 C68 C72 121.74(19)
N6 C77 H77 117.8
N6 C77 C76 124.36(19)
C76 C77 H77 117.8
C44 C45 H45 119.4
C46 C45 C44 121.2(2)
C46 C45 H45 119.4
C25 C27 H27A 109.5
C25 C27 H27B 109.5
C25 C27 H27C 109.5
H27A C27 H27B 109.5
H27A C27 H27C 109.5
H27B C27 H27C 109.5
C22 C23 H23A 109.5
C22 C23 H23B 109.5
C22 C23 H23C 109.5
H23A C23 H23B 109.5
H23A C23 H23C 109.5
H23B C23 H23C 109.5
C45 C46 H46 119.7
C45 C46 C47 120.7(2)
C47 C46 H46 119.7
C60 C61 H61 107.9
C60 C61 C63 110.43(18)
C60 C61 C62 110.94(18)
C63 C61 H61 107.9
C62 C61 H61 107.9
C62 C61 C63 111.51(18)
C48 C47 H47 119.5
C46 C47 C48 121.0(2)
C46 C47 H47 119.5
C68 C72 H72A 109.5
C68 C72 H72B 109.5
C68 C72 H72C 109.5
H72A C72 H72B 109.5
H72A C72 H72C 109.5
H72B C72 H72C 109.5
C64 C65 H65A 109.5
C64 C65 H65B 109.5
C64 C65 H65C 109.5
H65A C65 H65B 109.5
H65A C65 H65C 109.5
H65B C65 H65C 109.5
C36 C39 H39A 109.5
C36 C39 H39B 109.5
C36 C39 H39C 109.5
H39A C39 H39B 109.5
H39A C39 H39C 109.5
H39B C39 H39C 109.5
C71 C70 H70 121.1
C71 C70 C69 117.7(2)
C69 C70 H70 121.1
C77 C76 H76 120.5
C77 C76 C75 119.08(19)
C75 C76 H76 120.5
C25 C26 H26A 109.5
C25 C26 H26B 109.5
C25 C26 H26C 109.5
H26A C26 H26B 109.5
H26A C26 H26C 109.5
H26B C26 H26C 109.5
C22 C24 H24A 109.5
C22 C24 H24B 109.5
C22 C24 H24C 109.5
H24A C24 H24B 109.5
H24A C24 H24C 109.5
H24B C24 H24C 109.5
C44 C49 H49 108.2
C44 C49 C50 109.68(18)
C44 C49 C51 111.44(19)
C50 C49 H49 108.2
C50 C49 C51 110.9(2)
C51 C49 H49 108.2
C49 C50 H50A 109.5
C49 C50 H50B 109.5
C49 C50 H50C 109.5
H50A C50 H50B 109.5
H50A C50 H50C 109.5
H50B C50 H50C 109.5
H78A C78 H78B 109.5
H78A C78 H78C 109.5
H78B C78 H78C 109.5
C75 C78 H78A 109.5
C75 C78 H78B 109.5
C75 C78 H78C 109.5
C13 C15 H15A 109.5
C13 C15 H15B 109.5
C13 C15 H15C 109.5
H15A C15 H15B 109.5
H15A C15 H15C 109.5
H15B C15 H15C 109.5
H12A C12 H12B 109.5
H12A C12 H12C 109.5
H12B C12 H12C 109.5
C10 C12 H12A 109.5
C10 C12 H12B 109.5
C10 C12 H12C 109.5
C48 C52 H52 107.7
C48 C52 C53 113.6(2)
C54 C52 C48 111.00(19)
C54 C52 H52 107.7
C54 C52 C53 108.9(3)
C53 C52 H52 107.7
C13 C14 H14A 109.5
C13 C14 H14B 109.5
C13 C14 H14C 109.5
H14A C14 H14B 109.5
H14A C14 H14C 109.5
H14B C14 H14C 109.5
C64 C66 H66A 109.5
C64 C66 H66B 109.5
C64 C66 H66C 109.5
H66A C66 H66B 109.5
H66A C66 H66C 109.5
H66B C66 H66C 109.5
C61 C63 H63A 109.5
C61 C63 H63B 109.5
C61 C63 H63C 109.5
H63A C63 H63B 109.5
H63A C63 H63C 109.5
H63B C63 H63C 109.5
C61 C62 H62A 109.5
C61 C62 H62B 109.5
C61 C62 H62C 109.5
H62A C62 H62B 109.5
H62A C62 H62C 109.5
H62B C62 H62C 109.5
C49 C51 H51A 109.5
C49 C51 H51B 109.5
C49 C51 H51C 109.5
H51A C51 H51B 109.5
H51A C51 H51C 109.5
H51B C51 H51C 109.5
C52 C54 H54A 109.5
C52 C54 H54B 109.5
C52 C54 H54C 109.5
H54A C54 H54B 109.5
H54A C54 H54C 109.5
H54B C54 H54C 109.5
C52 C53 H53A 109.5
C52 C53 H53B 109.5
C52 C53 H53C 109.5
H53A C53 H53B 109.5
H53A C53 H53C 109.5
H53B C53 H53C 109.5
N6 C73 N8 121.23(17)
N6 C73 C74 121.98(18)
N8 C73 C74 116.78(17)
C21 C16 N4 119.13(15)
C21 C16 C17 123.23(16)
C17 C16 N4 117.62(16)
N1 C28 N3 118.73(16)
N1 C28 C29 123.12(17)
N3 C28 C29 118.14(16)
C9 C4 N5 119.08(16)
C5 C4 N5 117.59(16)
C5 C4 C9 123.13(17)
C5 C10 C12 110.76(17)
C5 C10 H10 108.1
C5 C10 C11 111.62(16)
C12 C10 H10 108.1
C11 C10 C12 110.07(17)
C11 C10 H10 108.1
C60 C55 N10 119.01(16)
C56 C55 N10 117.86(16)
C56 C55 C60 123.13(17)
C20 C21 C25 120.69(17)
C20 C21 C16 117.18(17)
C16 C21 C25 122.01(16)
N9 C41 H41 126.7
C42 C41 N9 106.61(16)
C42 C41 H41 126.7
C18 C17 C22 120.06(17)
C18 C17 C16 117.05(17)
C16 C17 C22 122.85(16)
N5 C2 H2 126.6
C3 C2 N5 106.87(16)
C3 C2 H2 126.6
C74 C75 C76 117.70(19)
C74 C75 C78 121.8(2)
C76 C75 C78 120.53(19)
N1 C32 H32 118.5
N1 C32 C31 122.92(18)
C31 C32 H32 118.5
C56 C57 H57 119.5
C58 C57 C56 120.92(18)
C58 C57 H57 119.5
N7 C71 C70 123.8(2)
N7 C71 H71 118.1
C70 C71 H71 118.1
C30 C31 H31 120.8
C32 C31 C30 118.35(18)
C32 C31 H31 120.8
C10 C11 H11A 109.5
C10 C11 H11B 109.5
C10 C11 H11C 109.5
H11A C11 H11B 109.5
H11A C11 H11C 109.5
H11B C11 H11C 109.5
C68 C69 C70 121.6(2)
C68 C69 H69 119.2
C70 C69 H69 119.2
C36 C37 H37 120.5
C38 C37 C36 118.93(18)
C38 C37 H37 120.5
C29 C33 H33A 109.5
C29 C33 H33B 109.5
C29 C33 H33C 109.5
H33A C33 H33B 109.5
H33A C33 H33C 109.5
H33B C33 H33C 109.5
C9 C8 H8 119.2
C7 C8 C9 121.54(19)
C7 C8 H8 119.2

loop_
_geom_bond_atom_site_label_1
_geom_bond_atom_site_label_2
_geom_bond_distance
Cu1 N1 2.0186(16)
Cu1 N2 2.0376(16)
Cu1 C1 1.8911(17)
Cu2 N6 2.0156(16)
Cu2 N7 2.0438(17)
Cu2 C40 1.9060(18)
P1 F6 1.6106(13)
P1 F5 1.5985(13)
P1 F4 1.6004(14)
P1 F2 1.5897(15)
P1 F1 1.5836(15)
P1 F3 1.5818(15)
P2 F9 1.6014(14)
P2 F11 1.6007(14)
P2 F12 1.5901(14)
P2 F10 1.6015(14)
P2 F8 1.5956(14)
P2 F7 1.6167(14)
N4 C1 1.365(2)
N4 C3 1.386(2)
N4 C16 1.444(2)
N10 C42 1.388(2)
N10 C40 1.364(2)
N10 C55 1.438(2)
N5 C1 1.362(2)
N5 C4 1.445(2)
N5 C2 1.394(2)
N9 C40 1.362(2)
N9 C43 1.446(2)
N9 C41 1.387(2)
N1 C28 1.338(2)
N1 C32 1.357(2)
N6 C77 1.354(3)
N6 C73 1.343(2)
N2 C34 1.341(2)
N2 C38 1.353(2)
N3 H3 0.8800
N3 C34 1.394(2)
N3 C28 1.392(2)
N7 C67 1.339(3)
N7 C71 1.357(3)
N8 H8A 0.8800
N8 C67 1.376(3)
N8 C73 1.391(2)
C42 H42 0.9500
C42 C41 1.346(3)
C29 C30 1.379(3)
C29 C28 1.416(3)
C29 C33 1.499(3)
C34 C35 1.402(2)
C22 H22 1.0000
C22 C23 1.533(3)
C22 C24 1.530(3)
C22 C17 1.518(3)
C19 H19 0.9500
C19 C18 1.385(3)
C19 C20 1.383(3)
C60 C59 1.395(3)
C60 C61 1.518(3)
C60 C55 1.400(3)
C44 C43 1.392(3)
C44 C45 1.402(3)
C44 C49 1.518(3)
C3 H3A 0.9500
C3 C2 1.340(3)
C35 H35 0.9500
C35 C36 1.377(3)
C9 C13 1.522(3)
C9 C4 1.404(3)
C9 C8 1.395(3)
C64 H64 1.0000
C64 C56 1.520(3)
C64 C65 1.524(3)
C64 C66 1.531(3)
C18 H18 0.9500
C18 C17 1.397(3)
C7 H7 0.9500
C7 C6 1.384(3)
C7 C8 1.387(3)
C59 H59 0.9500
C59 C58 1.383(3)
C48 C43 1.401(3)
C48 C47 1.394(3)
C48 C52 1.516(3)
C67 C68 1.434(3)
C74 H74 0.9500
C74 C73 1.406(3)
C74 C75 1.376(3)
C20 H20 0.9500
C20 C21 1.395(3)
C56 C55 1.399(3)
C56 C57 1.398(3)
C5 C6 1.401(3)
C5 C4 1.400(2)
C5 C10 1.516(3)
C30 H30 0.9500
C30 C31 1.392(3)
C6 H6 0.9500
C36 C39 1.502(3)
C36 C37 1.401(3)
C58 H58 0.9500
C58 C57 1.382(3)
C25 H25 1.0000
C25 C27 1.532(3)
C25 C26 1.532(3)
C25 C21 1.517(3)
C13 H13 1.0000
C13 C15 1.528(3)
C13 C14 1.538(3)
C38 H38 0.9500
C38 C37 1.372(3)
C68 C72 1.495(3)
C68 C69 1.370(3)
C77 H77 0.9500
C77 C76 1.368(3)
C45 H45 0.9500
C45 C46 1.373(3)
C27 H27A 0.9800
C27 H27B 0.9800
C27 H27C 0.9800
C23 H23A 0.9800
C23 H23B 0.9800
C23 H23C 0.9800
C46 H46 0.9500
C46 C47 1.380(3)
C61 H61 1.0000
C61 C63 1.531(3)
C61 C62 1.530(3)
C47 H47 0.9500
C72 H72A 0.9800
C72 H72B 0.9800
C72 H72C 0.9800
C65 H65A 0.9800
C65 H65B 0.9800
C65 H65C 0.9800
C39 H39A 0.9800
C39 H39B 0.9800
C39 H39C 0.9800
C70 H70 0.9500
C70 C71 1.373(3)
C70 C69 1.383(4)
C76 H76 0.9500
C76 C75 1.391(3)
C26 H26A 0.9800
C26 H26B 0.9800
C26 H26C 0.9800
C24 H24A 0.9800
C24 H24B 0.9800
C24 H24C 0.9800
C49 H49 1.0000
C49 C50 1.530(3)
C49 C51 1.530(3)
C50 H50A 0.9800
C50 H50B 0.9800
C50 H50C 0.9800
C78 H78A 0.9800
C78 H78B 0.9800
C78 H78C 0.9800
C78 C75 1.507(3)
C15 H15A 0.9800
C15 H15B 0.9800
C15 H15C 0.9800
C12 H12A 0.9800
C12 H12B 0.9800
C12 H12C 0.9800
C12 C10 1.533(3)
C52 H52 1.0000
C52 C54 1.509(4)
C52 C53 1.531(4)
C14 H14A 0.9800
C14 H14B 0.9800
C14 H14C 0.9800
C66 H66A 0.9800
C66 H66B 0.9800
C66 H66C 0.9800
C63 H63A 0.9800
C63 H63B 0.9800
C63 H63C 0.9800
C62 H62A 0.9800
C62 H62B 0.9800
C62 H62C 0.9800
C51 H51A 0.9800
C51 H51B 0.9800
C51 H51C 0.9800
C54 H54A 0.9800
C54 H54B 0.9800
C54 H54C 0.9800
C53 H53A 0.9800
C53 H53B 0.9800
C53 H53C 0.9800
C16 C21 1.398(3)
C16 C17 1.401(2)
C10 H10 1.0000
C10 C11 1.527(3)
C41 H41 0.9500
C2 H2 0.9500
C32 H32 0.9500
C32 C31 1.371(3)
C57 H57 0.9500
C71 H71 0.9500
C31 H31 0.9500
C11 H11A 0.9800
C11 H11B 0.9800
C11 H11C 0.9800
C69 H69 0.9500
C37 H37 0.9500
C33 H33A 0.9800
C33 H33B 0.9800
C33 H33C 0.9800
C8 H8 0.9500

loop_
_smtbx_masks_void_nr
_smtbx_masks_void_average_x
_smtbx_masks_void_average_y
_smtbx_masks_void_average_z
_smtbx_masks_void_volume
_smtbx_masks_void_count_electrons
1 0.519 0.141 0.106 150.3 41.7
2 0.519 0.359 0.606 150.3 41.6
3 0.481 0.641 0.394 150.3 41.6
4 0.481 0.859 0.894 150.3 41.6
5 0.493 0.069 0.444 8.8 0.0
6 0.493 0.431 0.944 8.8 0.0
7 0.507 0.569 0.056 8.8 0.0
8 0.507 0.931 0.556 8.8 0.0
